data_2004252
loop_
_publ_author_name
'Smith, G. D.'
'Fanwick, P. E.'
'Rothwell, I. P.'

_publ_section_title
;
 A Trigonal Prismatic Cluster Compound of Tin and Lithium: Structure of
 [{Sn(OCMe~2~C~6~H~4~)~2~}~3~Li~2~O].2HOCMe~2~Ph
;
_journal_issue 12
_journal_name_full 'Acta Crystallographica Section C'
_journal_page_first 2501
_journal_page_last 2503
_journal_paper_doi 10.1107/S0108270193012302
_journal_volume 51
_journal_year 1995
_chemical_formula_moiety 'C54 H60 Li2 O7 Sn3, 2(C9 H12 O1)'
_chemical_formula_sum 'C72 H84 Li2 O9 Sn3'
_chemical_formula_weight 1463.42
_symmetry_cell_setting monoclinic
_symmetry_space_group_name_Hall '-P 2yac'
_symmetry_space_group_name_H-M 'P 1 2/n 1'
_atom_type_scat_source 'Cromer and Waber (1974)'
_cell_angle_alpha 90
_cell_angle_beta 95.68(1)
_cell_angle_gamma 90
_cell_formula_units_Z 2
_cell_length_a 11.130(1)
_cell_length_b 13.157(7)
_cell_length_c 23.077(2)
_cell_measurement_reflns_used 25
_cell_measurement_temperature 239
_cell_measurement_theta_max 21
_cell_measurement_theta_min 18
_cell_volume 3362.7(18)
_diffrn_measurement_device CAD-4
_diffrn_measurement_method XX
_diffrn_radiation_type MoK\a
_diffrn_radiation_wavelength 0.71073
_diffrn_reflns_limit_h_max 11
_diffrn_reflns_limit_h_min -12
_diffrn_reflns_limit_k_max 14
_diffrn_reflns_limit_k_min 0
_diffrn_reflns_limit_l_max 24
_diffrn_reflns_limit_l_min 0
_diffrn_reflns_number 4651
_diffrn_reflns_theta_max 45
_diffrn_standards_decay_% XX
_diffrn_standards_interval_time 83.33
_diffrn_standards_number 3
_exptl_absorpt_coefficient_mu 1.162
_exptl_absorpt_correction_T_max 1.000
_exptl_absorpt_correction_T_min 0.627
_exptl_absorpt_correction_type 'empirical (DIFABS; Walker & Stuart, 1983)'
_exptl_crystal_colour Colourless
_exptl_crystal_density_diffrn 1.45
_exptl_crystal_description Plate
_exptl_crystal_size_max 0.60
_exptl_crystal_size_mid 0.50
_exptl_crystal_size_min 0.38
_refine_diff_density_max 0.53
_refine_diff_density_min XX
_refine_ls_goodness_of_fit_obs 1.244
_refine_ls_hydrogen_treatment noref
_refine_ls_number_parameters 389
_refine_ls_number_reflns 3354
_refine_ls_R_factor_obs 0.033
_refine_ls_shift/esd_max 0.27
_refine_ls_structure_factor_coef F
_refine_ls_weighting_details 'w = 1/[\s^2^F + (0.02F)^2^ + 1 - f]'
_refine_ls_weighting_scheme calc
_refine_ls_wR_factor_obs 0.042
_reflns_number_observed 3354
_reflns_number_total 4651
_reflns_observed_criterion F>3\s(F)
_cod_data_source_file hu1067.cif
_cod_data_source_block hu1067a
_cod_depositor_comments
;
The following automatic conversions were performed:

'_refine_ls_weighting_scheme' value '1/[\s^2^F + (0.02F)^2^ + 1 - f]'
was changed to 'calc'. New tag '_refine_ls_weighting_details' was
created. The value of the new tag was set to 'w = 1/[\s^2^F +
(0.02F)^2^ + 1 - f]'.

Automatic conversion script
Id: cif_fix_values 3143 2015-03-26 13:38:13Z robertas 
;
_cod_original_cell_volume 3362.8(9)
_cod_original_sg_symbol_H-M 'P 2/n'
_cod_database_code 2004252

loop_
_atom_site_label
_atom_site_fract_x
_atom_site_fract_y
_atom_site_fract_z
_atom_site_B_iso_or_equiv
Sn(1) .27037(3) .23086(3) .32894(2) 3.171(7)
Sn(2) .25 -.00828(4) .25 3.47(1)
O(B) .25 .1504(4) .25 3.0(1)
O(110) .0826(3) .2160(3) .3238(2) 3.80(8)
O(120) .4543(3) .2262(3) .3173(2) 4.16(9)
O(210) .4374(3) .0085(3) .2538(2) 4.09(9)
C(110) .0382(5) .1904(5) .3779(2) 4.5(1)
C(111) .1388(5) .1414(5) .4189(2) 4.1(1)
C(112) .1140(7) .0943(5) .4708(3) 5.7(2)
C(113) .2086(7) .0537(6) .5071(3) 6.3(2)
C(114) .3258(7) .0574(6) .4934(3) 5.9(2)
C(115) .3510(6) .1051(5) .4422(3) 4.5(1)
C(116) .2569(5) .1460(4) .4057(2) 3.8(1)
C(117) -.0674(6) .1168(6) .3642(3) 6.6(2)
C(118) -.0029(7) .2885(6) .4055(3) 6.9(2)
C(120) .5157(6) .3193(5) .3298(3) 5.0(1)
C(121) .4246(6) .4082(5) .3270(3) 4.7(1)
C(122) .3025(5) .3883(4) .3244(2) 4.0(1)
C(123) .2188(6) .4673(5) .3233(3) 5.1(1)
C(124) .2575(7) .5668(5) .3246(3) 6.7(2)
C(125) .3783(8) .5869(5) .3269(3) 7.8(2)
C(126) .4631(7) .5104(5) .3286(3) 6.7(2)
C(127) .6055(6) .3335(6) .2845(3) 7.1(2)
C(128) .5817(7) .3127(7) .3915(3) 7.2(2)
C(210) .5026(5) -.0593(4) .2935(3) 4.3(1)
C(211) .4229(5) -.0969(4) .3387(3) 4.2(1)
C(212) .2981(5) -.0820(4) .3297(3) 4.0(1)
C(213) .2224(6) -.1181(5) .3696(3) 5.1(2)
C(214) .2714(7) -.1706(5) .4187(3) 5.9(2)
C(215) .3941(7) -.1865(5) .4271(3) 6.3(2)
C(216) .4698(6) -.1515(5) .3883(3) 5.3(2)
C(217) .5429(7) -.1506(6) .2589(3) 6.7(2)
C(218) .6121(6) -.0013(6) .3220(3) 6.1(2)
C(310) .1481(7) .3398(7) .6181(4) 8.0(2)
C(311) .2052(6) .3952(5) .5697(3) 5.5(2)
C(312) .1570(8) .4813(7) .5454(4) 7.9(2)
C(313) .211(1) .5291(8) .5001(4) 11.0(3)
C(314) .311(1) .493(1) .4808(4) 12.6(4)
C(315) .359(1) .411(1) .5067(5) 14.8(4)
C(316) .3059(9) .3612(8) .5495(5) 11.6(3)
C(317) .211(1) .2418(7) .6246(5) 14.2(3)
C(318) .0288(9) .305(1) .6019(5) 12.8(3)
C(319) .176(1) .385(1) .6717(4) 20.3(4)
Li .4600(9) .1507(8) .2482(4) 4.0(2)
H(1121) .03112 .09137 .48132 7.54500
H(1131) .19061 .02155 .54285 7.96252
H(1141) .38901 .02598 .51888 7.82627
H(1151) .43339 .10999 .43221 5.77969
H(1171) -.11966 .13945 .33168 8.41337
H(1172) -.11311 .10986 .39699 8.41337
H(1173) -.03726 .05059 .35532 8.41337
H(1181) -.02720 .27695 .44322 8.79248
H(1182) -.06737 .32021 .38181 8.79248
H(1183) .06372 .33720 .40968 8.79248
H(1231) .13220 .45140 .32132 6.73847
H(1241) .19919 .62179 .32378 8.67745
H(1251) .40411 .65603 .32697 10.10767
H(1261) .54886 .52631 .33235 8.64732
H(1271) .66382 .27968 .28682 9.10165
H(1272) .64769 .39654 .29049 9.10165
H(1273) .56432 .33363 .24611 9.10165
H(1281) .52771 .29019 .41860 9.12982
H(1282) .61088 .37924 .40393 9.12982
H(1283) .64855 .26795 .39284 9.12982
H(2131) .13542 -.10635 .36314 6.92155
H(2141) .22005 -.19457 .44734 7.63606
H(2151) .42802 -.22374 .46077 8.22677
H(2161) .55678 -.16459 .39455 6.96309
H(2171) .47360 -.18291 .23836 8.62334
H(2172) .58371 -.19927 .28411 8.62334
H(2173) .59525 -.12936 .23081 8.62334
H(2181) .58672 .05586 .34238 8.06630
H(2182) .66104 .02359 .29290 8.06630
H(2183) .66116 -.04400 .34799 8.06630
H(3121) .08499 .50968 .55908 10.36242
H(3131) .17180 .59137 .48398 14.23719
H(3141) .34648 .53205 .44972 16.88730
H(3151) .42591 .38483 .48928 18.21920
H(3161) .34237 .29866 .56431 14.82063

loop_
_geom_angle_atom_site_label_1
_geom_angle_atom_site_label_2
_geom_angle_atom_site_label_3
_geom_angle
_geom_angle_publ_flag
O(B) Sn(1) O(110) 83.20(10) yes
O(B) Sn(1) O(120) 84.07(9) yes
O(B) Sn(1) C(116) 116.8(2) yes
O(B) Sn(1) C(122) 117.2(2) yes
O(110) Sn(1) O(120) 167.30(10) yes
O(110) Sn(1) C(116) 81.0(2) yes
O(110) Sn(1) C(122) 105.2(2) yes
O(120) Sn(1) C(116) 104.1(2) yes
O(120) Sn(1) C(122) 81.3(2) yes
C(116) Sn(1) C(122) 126.0(2) yes
O(B) Sn(2) O(210) 83.95(9) yes
O(B) Sn(2) C(212) 117.50(10) yes
O(210) Sn(2) O(210) 167.9(2) yes
O(210) Sn(2) C(212) 81.1(2) yes
C(212) Sn(2) C(212) 125.0(3) yes
Sn(1) O(B) Sn(1) 119.5(2) yes
Sn(1) O(B) Sn(2) 120.30(10) yes
Sn(1) O(B) Li 89.5(2) yes
Sn(2) O(B) Li 90.1(3) yes
Li O(B) Li 180.0(10) yes
Sn(1) O(110) C(110) 113.8(3) yes
Sn(1) O(120) C(120) 114.0(3) yes
Sn(1) O(120) Li 103.9(3) yes
C(120) O(120) Li 124.9(4) yes
Sn(2) O(210) C(210) 113.8(3) yes
Sn(2) O(210) Li 103.9(3) yes
C(210) O(210) Li 126.8(4) yes
O(110) C(110) C(111) 110.1(4) no
O(110) C(110) C(117) 107.1(4) no
O(110) C(110) C(118) 108.0(5) no
C(111) C(110) C(117) 111.1(5) no
C(111) C(110) C(118) 109.1(5) no
C(117) C(110) C(118) 111.4(5) no
C(110) C(111) C(112) 121.3(5) no
C(110) C(111) C(116) 119.9(5) no
C(112) C(111) C(116) 118.8(6) no
C(111) C(112) C(113) 119.1(6) no
C(112) C(113) C(114) 121.8(6) no
C(113) C(114) C(115) 119.3(6) no
C(114) C(115) C(116) 119.1(6) no
Sn(1) C(116) C(111) 110.9(4) no
SN(1) C(116) C(115) 127.0(4) no
C(111) C(116) C(115) 121.9(5) no
O(120) C(120) C(121) 110.1(5) no
O(120) C(120) C(127) 107.5(5) no
O(120) C(120) C(128) 108.4(6) no
C(121) C(120) C(127) 110.5(6) no
C(121) C(120) C(128) 109.5(5) no
C(127) C(120) C(128) 110.8(6) no
C(120) C(121) C(122) 119.9(5) no
C(120) C(121) C(126) 121.6(6) no
C(122) C(121) C(126) 118.5(6) no
Sn(1) C(122) C(121) 110.8(4) no
Sn(1) C(122) C(123) 128.1(4) no
C(121) C(122) C(123) 120.9(5) no
C(122) C(123) C(124) 120.0(6) no
C(123) C(124) C(125) 119.3(7) no
C(124) C(125) C(126) 121.9(7) no
C(121) C(126) C(125) 119.4(7) no
O(210) C(210) C(211) 110.5(4) no
O(210) C(210) C(217) 108.2(5) no
O(210) C(210) C(218) 107.3(5) no
C(211) C(210) C(217) 108.9(5) no
C(211) C(210) C(218) 111.2(5) no
C(217) C(210) C(218) 110.7(5) no
C(210) C(211) C(212) 119.5(5) no
C(210) C(211) C(216) 122.1(5) no
C(212) C(211) C(216) 118.3(6) no
Sn(2) C(212) C(211) 110.9(4) no
Sn(2) C(212) C(213) 128.2(4) no
C(211) C(212) C(213) 120.8(5) no
C(212) C(213) C(214) 119.6(6) no
C(213) C(214) C(215) 119.5(6) no
C(214) C(215) C(216) 121.5(6) no
C(211) C(216) C(215) 120.1(6) no
O(B) Li O(110) 81.5(3) no
O(B) Li O(120) 82.4(3) no
O(B) Li O(210) 81.8(4) no
O(110) Li O(120) 118.5(5) no
O(110) Li O(210) 119.0(5) no
O(120) Li O(210) 116.6(5) no
C(311) C(310) C(317) 105.4(8) no
C(311) C(310) C(318) 114.1(7) no
C(311) C(310) C(319) 112.0(7) no
C(317) C(310) C(318) 100.0(10) no
C(317) C(310) C(319) 103.0(10) no
C(318) C(310) C(319) 120.0(10) no
C(310) C(311) C(312) 121.9(7) no
C(310) C(311) C(316) 121.5(8) no
(312) C(311) C(316) 116.6(8) no
C(311) C(312) C(313) 120.2(9) no
C(312) C(313) C(314) 122.0(10) no
C(313) C(314) C(315) 117.0(10) no
C(314) C(315) C(316) 123.0(10) no
C(311) C(316) C(315) 122.0(10) no

loop_
_geom_bond_atom_site_label_1
_geom_bond_atom_site_label_2
_geom_bond_distance
_geom_bond_publ_flag
Sn(1) O(B) 2.100(2) yes
Sn(1) O(110) 2.090(3) yes
Sn(1) O(120) 2.092(3) yes
Sn(1) C(116) 2.113(5) yes
Sn(1) C(122) 2.107(5) yes
Sn(2) O(B) 2.088(4) yes
Sn(2) O(210) 2.091(3) yes
Sn(2) C(212) 2.102(5) yes
O(B) Li 2.342(9) yes
O(110) C(110) 1.427(6) yes
O(120) C(120) 1.419(7) yes
O(120) Li 1.884(9) yes
O(210) C(210) 1.425(6) yes
O(210) Li 1.890(10) yes
C(110) C(111) 1.535(8) no
C(110) C(117) 1.532(8) no
C(110) C(118) 1.530(9) no
C(111) C(112) 1.398(8) no
C(111) C(116) 1.379(7) no
C(112) C(113) 1.390(10) no
C(113) C(114) 1.370(10) no
C(114) C(115) 1.389(8) no
C(115) C(116) 1.387(8) no
C(120) C(121) 1.544(9) no
C(120) C(127) 1.528(8) no
C(120) C(128) 1.538(9) no
C(121) C(122) 1.379(8) no
C(121) C(126) 1.411(8) no
C(122) C(123) 1.395(8) no
C(123) C(124) 1.378(9) no
C(124) C(125) 1.370(10) no
C(125) C(126) 1.380(10) no
C(210) C(211) 1.518(8) no
C(210) C(217) 1.533(8) no
C(210) C(218) 1.531(8) no
C(211) C(212) 1.398(7) no
C(211) C(216) 1.408(8) no
C(212) C(213) 1.391(8) no
C(213) C(214) 1.392(8) no
C(214) C(215) 1.380(10) no
C(215) C(216) 1.370(10) no
C(310) C(311) 1.520(10) no
C(310) C(317) 1.470(10) no
C(310) C(318) 1.420(10) no
C(310) C(319) 1.380(10) no
C(311) C(312) 1.350(10) no
C(311) C(316) 1.330(10) no
C(312) C(313) 1.410(10) no
C(313) C(314) 1.33(2) no
C(314) C(315) 1.32(2) no
C(315) C(316) 1.37(2) no
